data_2009044
loop_
_publ_author_name
' Ishida, Hiroyuki '
' Kashino, Setsuo '

_publ_section_title
;
 1:2 Complexes of chloranilic acid with pyrimidine and pyrazine
;
_journal_issue 10
_journal_name_full 'Acta Crystallographica Section C'
_journal_page_first 1714
_journal_page_last 1717
_journal_paper_doi 10.1107/S010827019900709X
_journal_volume 55
_journal_year 1999
_chemical_formula_moiety '2C4 H4 N2, C6 H2 Cl2 O4'
_chemical_formula_sum 'C14 H10 Cl2 N4 O4'
_chemical_formula_weight 369.16
_space_group_IT_number 14
_symmetry_cell_setting monoclinic
_symmetry_space_group_name_Hall '-P 2ybc'
_symmetry_space_group_name_H-M 'P 1 21/c 1'
_cell_angle_alpha 90
_cell_angle_beta 96.60(3)
_cell_angle_gamma 90
_cell_formula_units_Z 2
_cell_length_a 3.9520(10)
_cell_length_b 19.950(10)
_cell_length_c 9.551(4)
_cell_measurement_reflns_used 25
_cell_measurement_temperature 296
_cell_measurement_theta_max 11.4
_cell_measurement_theta_min 10.9
_cell_volume 748.0(5)
_computing_cell_refinement 'MSC/AFC Diffractometer Control'
_computing_data_collection 'MSC/AFC Diffractometer Control (Molecular Structure Corporation, 1990)'
_computing_data_reduction 'TEXSAN for Windows (Molecular Structure Corporation, 1997)'
_computing_publication_material 'TEXSAN for Windows'
_computing_structure_refinement 'TEXSAN for Windows'
_computing_structure_solution
;
SIR92 (Altomare et al., 1993)
;
_diffrn_ambient_temperature 296
_diffrn_measurement_device 'Rigaku AFC5R'
_diffrn_measurement_method \w-2\q
_diffrn_radiation_monochromator graphite
_diffrn_radiation_source 'Rigaku rotating anode'
_diffrn_radiation_type 'Mo K\a'
_diffrn_radiation_wavelength 0.71073
_diffrn_reflns_av_R_equivalents 0.0309
_diffrn_reflns_av_sigmaI/netI 0.033
_diffrn_reflns_limit_h_max 5
_diffrn_reflns_limit_h_min -5
_diffrn_reflns_limit_k_max 25
_diffrn_reflns_limit_k_min 0
_diffrn_reflns_limit_l_max 12
_diffrn_reflns_limit_l_min -12
_diffrn_reflns_number 3518
_diffrn_reflns_reduction_process 'Lp corrections applied'
_diffrn_reflns_theta_max 27.49
_diffrn_reflns_theta_min 2.04
_diffrn_standards_decay_% 2.53
_diffrn_standards_interval_count 97
_diffrn_standards_number 3
_exptl_absorpt_coefficient_mu 0.462
_exptl_absorpt_correction_T_max 0.93
_exptl_absorpt_correction_T_min 0.86
_exptl_absorpt_correction_type
;
\y scans (North et al., 1968)
;
_exptl_crystal_colour 'dark brown'
_exptl_crystal_density_diffrn 1.639
_exptl_crystal_density_meas ?
_exptl_crystal_description prismatic
_exptl_crystal_F_000 376
_exptl_crystal_size_max 0.40
_exptl_crystal_size_mid 0.25
_exptl_crystal_size_min 0.15
_refine_diff_density_max 0.32
_refine_diff_density_min -0.27
_refine_ls_extinction_coef 0.0000021(5)
_refine_ls_extinction_method 'Zachariasen (1967)'
_refine_ls_goodness_of_fit_all 1.65
_refine_ls_goodness_of_fit_ref 1.65
_refine_ls_hydrogen_treatment refall
_refine_ls_matrix_type full
_refine_ls_number_constraints 0
_refine_ls_number_parameters 130
_refine_ls_number_reflns 1691
_refine_ls_number_restraints 0
_refine_ls_R_factor_all 0.048
_refine_ls_R_factor_gt 0.045
_refine_ls_shift/su_max 0.01
_refine_ls_shift/su_mean 0.0003
_refine_ls_structure_factor_coef Fsqd
_refine_ls_weighting_details 'w = 1/[\s^2^(Fo) + 0.00022|Fo|^2^]'
_refine_ls_weighting_scheme sigma
_refine_ls_wR_factor_all 0.091
_refine_ls_wR_factor_ref 0.083
_reflns_number_gt 1319
_reflns_number_total 1771
_reflns_threshold_expression I>2\s(I)
_cod_data_source_file ob1011.cif
_cod_data_source_block 1
_cod_depositor_comments
;
The following automatic conversions were performed:

'_exptl_crystal_density_meas' value 'not measured' was changed to '?'
- the value is perceived as not measured.

Automatic conversion script
Id: cif_fix_values 3008 2015-01-20 13:52:24Z robertas 
;
_cod_original_cell_volume 747.9(5)
_cod_original_sg_symbol_H-M 'P 21/c'
_cod_database_code 2009044

loop_
_symmetry_equiv_pos_as_xyz
'  +x,  +y,  +z'
'  -x,1/2+y,1/2-z'
'  -x,  -y,  -z'
'  +x,1/2-y,1/2+z'

loop_
_atom_site_label
_atom_site_fract_x
_atom_site_fract_y
_atom_site_fract_z
_atom_site_U_iso_or_equiv
_atom_site_adp_type
_atom_site_calc_flag
_atom_site_calc_attached_atom
_atom_site_refinement_flags
_atom_site_occupancy
Cl .84630(10) .50576(2) .81780(4) .04250(10) Uani d ? . 1.000
O1 .7113(3) .39262(6) .61820(10) .0456(3) Uani d ? . 1.000
O2 1.1584(3) .60975(5) .65210(10) .0442(3) Uani d ? . 1.000
N1 .5803(3) .27518(7) .50290(10) .0393(4) Uani d ? . 1.000
N2 .2614(4) .21515(7) .32080(10) .0454(4) Uani d ? . 1.000
C1 .8473(4) .44464(7) .56760(10) .0324(4) Uani d ? . 1.000
C2 .9245(4) .50125(7) .64340(10) .0312(4) Uani d ? . 1.000
C3 1.0803(4) .55845(7) .58610(10) .0316(4) Uani d ? . 1.000
C4 .3768(4) .27122(8) .3825(2) .0398(4) Uani d ? . 1.000
C5 .3613(5) .15829(8) .3864(2) .0443(5) Uani d ? . 1.000
C6 .5698(4) .15761(9) .5120(2) .0445(5) Uani d ? . 1.000
C7 .6755(4) .21800(9) .5679(2) .0424(4) Uani d ? . 1.000
H1 .670(8) .348(2) .556(3) .150(10) Uiso d ? . 1.000
H2 .308(4) .3143(9) .336(2) .056(5) Uiso d ? . 1.000
H3 .284(5) .1180(10) .341(2) .066(6) Uiso d ? . 1.000
H4 .629(5) .1182(9) .559(2) .053(5) Uiso d ? . 1.000
H5 .833(5) .2236(9) .657(2) .069(6) Uiso d ? . 1.000

loop_
_atom_site_aniso_label
_atom_site_aniso_U_11
_atom_site_aniso_U_22
_atom_site_aniso_U_33
_atom_site_aniso_U_12
_atom_site_aniso_U_13
_atom_site_aniso_U_23
Cl .0589(3) .0408(2) .0286(2) -.0014(2) .0082(2) -.0047(2)
O1 .0709(8) .0307(6) .0368(6) -.0099(5) .0126(6) -.0032(5)
O2 .0641(8) .0321(6) .0362(6) -.0077(5) .0050(5) -.0085(4)
N1 .0456(8) .0353(7) .0372(7) -.0064(6) .0056(6) -.0066(5)
N2 .0480(8) .0460(8) .0397(8) -.0053(6) -.0051(6) -.0018(6)
C1 .0392(8) .0270(7) .0301(7) .0030(6) .0005(6) .0001(6)
C2 .0382(7) .0308(7) .0241(6) .0038(6) .0013(5) -.0029(5)
C3 .0357(8) .0291(7) .0286(7) .0042(6) -.0028(6) -.0044(6)
C4 .0434(9) .0322(8) .0432(9) .0013(7) .0030(7) .0031(7)
C5 .0540(10) .0330(9) .0470(10) -.0082(7) .0083(8) -.0062(7)
C6 .0520(10) .0342(9) .0480(10) .0038(7) .0072(8) .0096(7)
C7 .0439(9) .0490(10) .0337(8) -.0041(7) .0004(7) .0024(7)

loop_
_atom_type_symbol
_atom_type_scat_dispersion_real
_atom_type_scat_dispersion_imag
_atom_type_scat_source
C 0.002 0.002
;International Tables for Crystallography
(1992, Vol. C, Table 6.1.1.2)
;
H 0.000 0.000
;International Tables for Crystallography
(1992, Vol. C, Table 6.1.1.2)
;
N 0.004 0.003
;International Tables for Crystallography
(1992, Vol. C, Table 6.1.1.2)
;
O 0.008 0.006
;International Tables for Crystallography
(1992, Vol. C, Table 6.1.1.2)
;
Cl 0.132 0.159
;International Tables for Crystallography
(1992, Vol. C, Tables 4.2.6.8 and 6.1.1.1)
;

loop_
_geom_angle_atom_site_label_1
_geom_angle_atom_site_label_2
_geom_angle_atom_site_label_3
_geom_angle_site_symmetry_2
_geom_angle_site_symmetry_3
_geom_angle
_geom_angle_publ_flag
C1 O1 H1 . . 120(2) no
O1 C1 C2 . . 123.2(2) yes
O1 C1 C3 . 3_766 117.4(2) yes
C2 C1 C3 . 3_766 119.4(2) yes
Cl C2 C1 . . 120.20(10) yes
Cl C2 C3 . . 117.30(10) yes
C1 C2 C3 . . 122.5(2) yes
O2 C3 C1 . 3_766 117.7(2) yes
O2 C3 C2 . . 124.2(2) yes
C1 C3 C2 3_766 3_766 118.10(10) yes
N1 C4 N2 . . 125.5(2) yes
N1 C4 H2 . . 116.0(10) no
N2 C4 H2 . . 118.0(10) no
N2 C5 C6 . . 122.3(2) yes
N2 C5 H3 . . 116(2) no
C4 N1 C7 . . 117.6(2) yes
C4 N2 C5 . . 116.2(2) yes
C6 C5 H3 . . 122(2) no
C5 C6 C7 . . 117.3(2) yes
C5 C6 H4 . . 122.0(10) no
C7 C6 H4 . . 121.0(10) no
N1 C7 C6 . . 121.1(2) yes
N1 C7 H5 . . 115.0(10) no
C6 C7 H5 . . 124.0(10) no

loop_
_geom_bond_atom_site_label_1
_geom_bond_atom_site_label_2
_geom_bond_site_symmetry_1
_geom_bond_site_symmetry_2
_geom_bond_distance
_geom_bond_publ_flag
Cl C2 . . 1.731(2) yes
O1 C1 . . 1.288(2) yes
O1 H1 . . 1.07(4) no
O2 C3 . . 1.223(2) yes
C1 C2 . . 1.357(2) yes
C1 C3 . 3_766 1.529(3) yes
C2 C3 . . 1.435(2) yes
N1 C4 . . 1.328(3) yes
N1 C7 . . 1.332(3) yes
N2 C4 . . 1.321(3) yes
N2 C5 . . 1.334(3) yes
C4 H2 . . .99(2) no
C5 C6 . . 1.375(3) yes
C5 H3 . . .94(2) no
C6 C7 . . 1.364(3) yes
C6 H4 . . .92(2) no
C7 H5 . . 1.00(3) no

loop_
_geom_contact_atom_site_label_1
_geom_contact_atom_site_label_2
_geom_contact_distance
_geom_contact_site_symmetry_2
_geom_contact_publ_flag
O1 N1 2.615(2) . no
O2 N1 2.980(2) 3_766 no

loop_
_geom_torsion_atom_site_label_1
_geom_torsion_atom_site_label_2
_geom_torsion_atom_site_label_3
_geom_torsion_atom_site_label_4
_geom_torsion_site_symmetry_3
_geom_torsion_site_symmetry_4
_geom_torsion
_geom_torsion_publ_flag
Cl C2 C1 O1 . . 0.9(3) no
Cl C2 C1 C3 . . -179.70(10) no
Cl C2 C3 O2 . . -0.4(3) no
Cl C2 C3 C1 . 3_766 179.80(10) no
O1 C1 C2 C3 . . 179.1(2) no
O1 C1 C3 O2 3_766 3_766 0.7(3) no
O1 C1 C3 C2 3_766 3_766 -179.1(2) no
O2 C3 C1 C2 3_766 3_766 178.7(2) no
O2 C3 C2 C1 . . -178.7(2) no
N1 C4 N2 C5 . . -0.2(3) no
N1 C7 C6 C5 . . -0.1(3) no
N2 C4 N1 C7 . . -0.4(3) no
N2 C5 C6 C7 . . -0.5(3) no
C4 N1 C7 C6 . . 0.5(3) no
C4 N2 C5 C6 . . 0.7(3) no
